data_1572334
loop_
_publ_author_name
'Scholes, Abbie M.'
'Kershaw Cook, Laurence J.'
'Szczypi&#x144;ski, Filip T'
'Luzyanin, Konstantin V.'
'Egleston, Benjamin D.'
'Greenaway, Rebecca L.'
'Slater, Anna G.'

_publ_section_title
;
 Dynamic and solid-state behaviour of bromoisotrianglimine.
;
_journal_issue 35
_journal_name_full 'Chemical science'
_journal_page_first 14254
_journal_page_last 14263
_journal_paper_doi 10.1039/d4sc04207g
_journal_volume 15
_journal_year 2024
_chemical_absolute_configuration ad
_chemical_formula_moiety 'C42 H45 Br3 N6'
_chemical_formula_sum 'C42 H45 Br3 N6'
_chemical_formula_weight 873.57
_space_group_crystal_system monoclinic
_space_group_IT_number 4
_space_group_name_Hall 'P 2yb'
_space_group_name_H-M_alt 'P 1 21 1'
_atom_sites_solution_hydrogens geom
_audit_creation_date 2022-09-11
_audit_creation_method
;
Olex2 1.2
(compiled 2018.05.29 svn.r3508 for OlexSys, GUI svn.r5506)
;
_audit_update_record
;
2023-12-07 deposited with the CCDC.	2024-07-29 downloaded from the CCDC.
;
_cell_angle_alpha 90
_cell_angle_beta 91.9080(10)
_cell_angle_gamma 90
_cell_formula_units_Z 4
_cell_length_a 14.5723(3)
_cell_length_b 18.9659(3)
_cell_length_c 14.9238(2)
_cell_measurement_reflns_used 44387
_cell_measurement_temperature 100.01(10)
_cell_measurement_theta_max 27.7610
_cell_measurement_theta_min 1.7200
_cell_volume 4122.31(12)
_computing_cell_refinement 'CrysAlisPro 1.171.40.53 (Rigaku OD, 2019)'
_computing_data_collection 'CrysAlisPro 1.171.40.53 (Rigaku OD, 2019)'
_computing_data_reduction 'CrysAlisPro 1.171.40.53 (Rigaku OD, 2019)'
_computing_molecular_graphics 'Olex2 (Dolomanov et al., 2009)'
_computing_publication_material 'Olex2 (Dolomanov et al., 2009)'
_computing_structure_refinement 'ShelXL (Sheldrick, 2015)'
_computing_structure_solution 'SHELXT 2018/2 (Sheldrick, 2018)'
_diffrn_ambient_environment N~2~
_diffrn_ambient_temperature 100.01(10)
_diffrn_detector 'Hybrid Pixel Array Detector'
_diffrn_detector_area_resol_mean 10.0000
_diffrn_measured_fraction_theta_full 1.000
_diffrn_measured_fraction_theta_max 0.995
_diffrn_measurement_details
;
List of Runs (angles in degrees, time in seconds):

  # Type    Start    End  Width  t~exp~   \w     \q     \k     \f   Frames
#--------------------------------------------------------------------------
  1  \w    -98.00  80.00   1.00    4.00    --   -8.90  23.00-158.00  178
  2  \w    -98.00  26.00   1.00    4.00    --   -8.90 -57.00 -30.00  124
  3  \w    -44.00  80.00   1.00    4.00    --   -8.90  57.00 -60.00  124
  4  \w    -98.00  26.00   1.00    4.00    --   -8.90 -57.00-120.00  124
  5  \w    -46.00  80.00   1.00    4.00    --   -8.90  68.00   0.00  126
  6  \w    -98.00  80.00   1.00    4.00    --   -8.90   0.00-180.00  178
  7  \w    -54.00  80.00   1.00    4.00    --   -8.90  38.00-120.00  134
  8  \w    -98.00  24.00   1.00    4.00    --   -8.90 -68.00-180.00  122
  9  \w    -98.00  26.00   1.00    4.00    --   -8.90 -57.00  90.00  124
;
_diffrn_measurement_device 'four-circle diffractometer'
_diffrn_measurement_device_type 'XtaLAB AFC12 (RCD3): Kappa single'
_diffrn_measurement_method '\w scans'
_diffrn_orient_matrix_type 'CrysAlisPro convention (1999,Acta A55,543-557)'
_diffrn_orient_matrix_UB_11 -0.0481981000
_diffrn_orient_matrix_UB_12 0.0053996000
_diffrn_orient_matrix_UB_13 -0.0011447000
_diffrn_orient_matrix_UB_21 -0.0014500000
_diffrn_orient_matrix_UB_22 -0.0099322000
_diffrn_orient_matrix_UB_23 0.0457806000
_diffrn_orient_matrix_UB_31 0.0068937000
_diffrn_orient_matrix_UB_32 0.0356355000
_diffrn_orient_matrix_UB_33 0.0128463000
_diffrn_radiation_monochromator mirror
_diffrn_radiation_probe x-ray
_diffrn_radiation_type MoK\a
_diffrn_radiation_wavelength 0.71073
_diffrn_reflns_av_R_equivalents 0.0600
_diffrn_reflns_av_unetI/netI 0.0487
_diffrn_reflns_Laue_measured_fraction_full 1.000
_diffrn_reflns_Laue_measured_fraction_max 0.995
_diffrn_reflns_limit_h_max 19
_diffrn_reflns_limit_h_min -19
_diffrn_reflns_limit_k_max 25
_diffrn_reflns_limit_k_min -25
_diffrn_reflns_limit_l_max 19
_diffrn_reflns_limit_l_min -19
_diffrn_reflns_number 145655
_diffrn_reflns_point_group_measured_fraction_full 1.000
_diffrn_reflns_point_group_measured_fraction_max 0.986
_diffrn_reflns_theta_full 25.242
_diffrn_reflns_theta_max 28.321
_diffrn_reflns_theta_min 1.737
_diffrn_source 'Rotating-anode X-ray tube'
_diffrn_source_type 'Rigaku 007HF (Mo) X-ray Source'
_exptl_absorpt_coefficient_mu 2.972
_exptl_absorpt_correction_T_max 1.000
_exptl_absorpt_correction_T_min 0.171
_exptl_absorpt_correction_type gaussian
_exptl_absorpt_process_details
;
CrysAlisPro 1.171.40.53 (Rigaku Oxford Diffraction, 2019)
Numerical absorption correction based on gaussian integration over
			a multifaceted crystal model
Empirical absorption correction using spherical harmonics,
 implemented in SCALE3 ABSPACK scaling algorithm.
;
_exptl_crystal_colour colourless
_exptl_crystal_colour_primary colourless
_exptl_crystal_density_diffrn 1.408
_exptl_crystal_description block
_exptl_crystal_F_000 1776
_exptl_crystal_preparation
'Slow evaporation of a methanol solution followed by annealing under the cryostream at 375 K for 15 minutes.'
_exptl_crystal_size_max 0.377
_exptl_crystal_size_mid 0.245
_exptl_crystal_size_min 0.126
_refine_diff_density_max 1.198
_refine_diff_density_min -0.489
_refine_diff_density_rms 0.091
_refine_ls_abs_structure_details
;
 Classical Flack method preferred over Parsons because s.u. lower.
;
_refine_ls_abs_structure_Flack -0.002(12)
_refine_ls_extinction_method none
_refine_ls_goodness_of_fit_ref 1.066
_refine_ls_hydrogen_treatment constr
_refine_ls_matrix_type full
_refine_ls_number_parameters 919
_refine_ls_number_reflns 20267
_refine_ls_number_restraints 1
_refine_ls_restrained_S_all 1.066
_refine_ls_R_factor_all 0.0890
_refine_ls_R_factor_gt 0.0755
_refine_ls_shift/su_max 0.000
_refine_ls_shift/su_mean 0.000
_refine_ls_structure_factor_coef Fsqd
_refine_ls_weighting_details 'w=1/[\s^2^(Fo^2^)+(0.1138P)^2^+10.3415P] where P=(Fo^2^+2Fc^2^)/3'
_refine_ls_weighting_scheme calc
_refine_ls_wR_factor_gt 0.1757
_refine_ls_wR_factor_ref 0.1829
_reflns_Friedel_coverage 0.926
_reflns_Friedel_fraction_full 1.000
_reflns_Friedel_fraction_max 0.977
_reflns_number_gt 17354
_reflns_number_total 20267
_reflns_threshold_expression 'I > 2\s(I)'
_cod_data_source_file d4sc04207g2.cif
_cod_data_source_block 33-rr_desolv_w0077_ams337-3_meoh_100k_1
_cod_depositor_comments 'Adding full bibliography for 1572326--1572335.cif.'
_cod_database_code 1572334
_shelx_shelxl_version_number 2018/3
_chemical_oxdiff_formula 'C42 H45 N6 Br3'
_shelx_space_group_comment
;
The symmetry employed for this shelxl refinement is uniquely defined
by the following loop, which should always be used as a source of
symmetry information in preference to the above space-group names.
They are only intended as comments.
;
_shelx_estimated_absorpt_t_max 0.706
_shelx_estimated_absorpt_t_min 0.400
_reflns_odcompleteness_completeness 99.97
_reflns_odcompleteness_iscentric 1
_reflns_odcompleteness_theta 26.32
_olex2_refinement_description
;
1. Fixed Uiso
 At 1.2 times of:
  All C(H) groups, All C(H,H) groups
2.a Ternary CH refined with riding coordinates:
 C28(H28), C44(H44), C10(H10), C96(H96), C79(H79), C27(H27), C95(H95),
 C78(H78), C11(H11), C45(H45), C62(H62), C61(H61)
2.b Secondary CH2 refined with riding coordinates:
 C98(H98A,H98B), C13(H13A,H13B), C15(H15A,H15B), C100(H10A,H10B), C99(H99A,
 H99B), C83(H83A,H83B), C97(H97A,H97B), C12(H12A,H12B), C29(H29A,H29B),
 C14(H14A,H14B), C32(H32A,H32B), C81(H81A,H81B), C82(H82A,H82B), C46(H46A,H46B),
  C31(H31A,H31B), C80(H80A,H80B), C30(H30A,H30B), C49(H49A,H49B), C47(H47A,
 H47B), C48(H48A,H48B), C64(H64A,H64B), C63(H63A,H63B), C66(H66A,H66B),
 C65(H65A,H65B)
2.c Aromatic/amide H refined with riding coordinates:
 C102(H102), C17(H17), C8(H8), C24(H24), C90(H90), C76(H76), C93(H93),
 C25(H25), C68(H68), C20(H20), C39(H39), C92(H92), C34(H34), C71(H71), C75(H75),
  C37(H37), C56(H56), C59(H59), C85(H85), C58(H58), C88(H88), C5(H5), C41(H41),
 C51(H51), C22(H22), C42(H42), C54(H54), C7(H7), C73(H73), C3(H3)
;
_olex2_date_sample_data_collection 2022-04-26
_olex2_submission_original_sample_id 'AMS337-1 MeOH Desolv 100 K'
_olex2_submission_special_instructions 'No special instructions were received'
_oxdiff_exptl_absorpt_empirical_details
;
Empirical correction (ABSPACK) includes:
- Absorption correction using spherical harmonics
- Frame scaling
;
_oxdiff_exptl_absorpt_empirical_full_max 1.712
_oxdiff_exptl_absorpt_empirical_full_min 0.630

loop_
_space_group_symop_operation_xyz
'x, y, z'
'-x, y+1/2, -z'

loop_
_atom_site_label
_atom_site_type_symbol
_atom_site_fract_x
_atom_site_fract_y
_atom_site_fract_z
_atom_site_U_iso_or_equiv
_atom_site_adp_type
_atom_site_occupancy
_atom_site_site_symmetry_order
_atom_site_calc_flag
_atom_site_refinement_flags_posn
_atom_site_refinement_flags_adp
_atom_site_refinement_flags_occupancy
_atom_site_disorder_assembly
_atom_site_disorder_group
Br18 Br 1.16484(6) 0.56945(5) 0.84985(6) 0.0262(2) Uani 1 1 d . . . . .
Br86 Br -0.00920(6) 0.38651(5) 1.15979(6) 0.0248(2) Uani 1 1 d . . . . .
Br35 Br 0.60830(7) 0.65236(5) 0.80473(6) 0.0277(2) Uani 1 1 d . . . . .
Br1 Br 0.91331(7) 0.63457(5) 0.29137(7) 0.0297(2) Uani 1 1 d . . . . .
Br69 Br 0.42123(8) 0.29056(5) 0.76577(7) 0.0310(2) Uani 1 1 d . . . . .
Br52 Br -0.14165(7) 0.41544(6) 0.60757(7) 0.0309(2) Uani 1 1 d . . . . .
N9 N 1.0770(5) 0.3379(4) 0.4388(5) 0.0217(16) Uani 1 1 d . . . . .
N101 N -0.1276(5) 0.6878(4) 0.8672(5) 0.0226(16) Uani 1 1 d . . . . .
N26 N 0.8630(5) 0.3326(4) 0.9381(5) 0.0203(15) Uani 1 1 d . . . . .
N94 N -0.0738(5) 0.6586(4) 1.0509(5) 0.0208(15) Uani 1 1 d . . . . .
N50 N 0.6617(5) 0.4243(4) 0.3392(5) 0.0226(16) Uani 1 1 d . . . . .
N77 N 0.4704(5) 0.5241(4) 0.9773(5) 0.0229(16) Uani 1 1 d . . . . .
N43 N 0.5455(5) 0.4207(5) 0.4925(5) 0.0243(16) Uani 1 1 d . . . . .
N16 N 1.1535(5) 0.3338(4) 0.6218(5) 0.0187(15) Uani 1 1 d . . . . .
N67 N 0.3197(6) 0.5882(5) 0.5748(6) 0.0277(18) Uani 1 1 d . . . . .
N60 N 0.1264(6) 0.6150(5) 0.5353(6) 0.0268(17) Uani 1 1 d . . . . .
C102 C -0.1461(6) 0.6265(5) 0.8394(6) 0.0223(18) Uani 1 1 d . . . . .
H102 H -0.190260 0.599424 0.869772 0.027 Uiso 1 1 calc R . . . .
N84 N 0.3561(5) 0.5760(4) 1.1213(5) 0.0226(15) Uani 1 1 d . . . . .
N33 N 0.6789(5) 0.3800(5) 0.9020(5) 0.0234(16) Uani 1 1 d . . . . .
C17 C 1.0850(6) 0.3303(5) 0.6706(6) 0.0187(17) Uani 1 1 d . . . . .
H17 H 1.042951 0.292764 0.659950 0.022 Uiso 1 1 calc R . . . .
C8 C 1.0763(6) 0.4017(5) 0.4137(6) 0.0223(19) Uani 1 1 d . . . . .
H8 H 1.132443 0.427084 0.412533 0.027 Uiso 1 1 calc R . . . .
C57 C -0.1015(7) 0.5952(5) 0.7613(6) 0.0235(19) Uani 1 1 d . . . . .
C28 C 0.6984(6) 0.3153(5) 0.9521(6) 0.0209(18) Uani 1 1 d . . . . .
H28 H 0.702278 0.274673 0.909728 0.025 Uiso 1 1 calc R . . . .
C91 C 0.2018(6) 0.5296(5) 1.1270(6) 0.0202(17) Uani 1 1 d . . . . .
C24 C 1.1174(6) 0.4422(5) 0.7576(6) 0.0198(17) Uani 1 1 d . . . . .
H24 H 1.166182 0.453661 0.719570 0.024 Uiso 1 1 calc R . . . .
C87 C 0.0562(6) 0.4706(5) 1.1386(6) 0.0204(17) Uani 1 1 d . . . . .
C90 C 0.1551(6) 0.5916(5) 1.1055(6) 0.0215(18) Uani 1 1 d . . . . .
H90 H 0.188839 0.633575 1.095342 0.026 Uiso 1 1 calc R . . . .
C76 C 0.4355(6) 0.5482(5) 0.9050(6) 0.0206(18) Uani 1 1 d . . . . .
H76 H 0.426735 0.597674 0.899644 0.025 Uiso 1 1 calc R . . . .
C93 C 0.0117(6) 0.6589(5) 1.0698(6) 0.0219(18) Uani 1 1 d . . . . .
H93 H 0.045451 0.701556 1.065616 0.026 Uiso 1 1 calc R . . . .
C25 C 0.9009(6) 0.3929(5) 0.9337(5) 0.0187(16) Uani 1 1 d . . . . .
H25 H 0.880841 0.429256 0.972229 0.022 Uiso 1 1 calc R . . . .
C68 C 0.3181(6) 0.5224(5) 0.5898(6) 0.0222(18) Uani 1 1 d . . . . .
H68 H 0.293854 0.492049 0.544204 0.027 Uiso 1 1 calc R . . . .
C23 C 1.0652(6) 0.3806(5) 0.7434(6) 0.0183(16) Uani 1 1 d . . . . .
C19 C 1.0961(6) 0.4857(5) 0.8283(6) 0.0209(17) Uani 1 1 d . . . . .
C20 C 1.0255(6) 0.4710(5) 0.8846(6) 0.0199(17) Uani 1 1 d . . . . .
H20 H 1.011582 0.502518 0.931667 0.024 Uiso 1 1 calc R . . . .
C44 C 0.5092(6) 0.4184(5) 0.3999(6) 0.0242(18) Uani 1 1 d . . . . .
H44 H 0.499115 0.467493 0.377215 0.029 Uiso 1 1 calc R . . . .
C39 C 0.6140(6) 0.4295(5) 0.6734(6) 0.0217(18) Uani 1 1 d . . . . .
H39 H 0.614433 0.384072 0.646519 0.026 Uiso 1 1 calc R . . . .
C4 C 0.9897(7) 0.4372(5) 0.3860(6) 0.0221(18) Uani 1 1 d . . . . .
C10 C 1.1648(6) 0.3054(5) 0.4613(6) 0.0214(18) Uani 1 1 d . . . . .
H10 H 1.215437 0.340648 0.456220 0.026 Uiso 1 1 calc R . . . .
C92 C 0.1508(6) 0.4688(5) 1.1446(6) 0.0215(18) Uani 1 1 d . . . . .
H92 H 0.181448 0.426200 1.160817 0.026 Uiso 1 1 calc R . . . .
C34 C 0.6612(6) 0.3752(5) 0.8188(6) 0.0214(18) Uani 1 1 d . . . . .
H34 H 0.662841 0.330241 0.790869 0.026 Uiso 1 1 calc R . . . .
C71 C 0.4197(6) 0.4291(5) 0.8344(6) 0.0213(18) Uani 1 1 d . . . . .
H71 H 0.441998 0.407861 0.888458 0.026 Uiso 1 1 calc R . . . .
C55 C 0.0112(7) 0.5989(5) 0.6453(6) 0.0246(19) Uani 1 1 d . . . . .
C98 C -0.2797(7) 0.8145(5) 0.9914(7) 0.027(2) Uani 1 1 d . . . . .
H98A H -0.306429 0.860231 0.972218 0.033 Uiso 1 1 calc R . . . .
H98B H -0.330565 0.782666 1.007085 0.033 Uiso 1 1 calc R . . . .
C13 C 1.2641(7) 0.1743(5) 0.5134(7) 0.029(2) Uani 1 1 d . . . . .
H13A H 1.322773 0.149756 0.527582 0.034 Uiso 1 1 calc R . . . .
H13B H 1.213503 0.140180 0.520685 0.034 Uiso 1 1 calc R . . . .
C15 C 1.1776(7) 0.2445(6) 0.3948(6) 0.027(2) Uani 1 1 d . . . . .
H15A H 1.122870 0.213661 0.395058 0.033 Uiso 1 1 calc R . . . .
H15B H 1.182375 0.264134 0.333683 0.033 Uiso 1 1 calc R . . . .
C100 C -0.1688(6) 0.7570(5) 1.1010(7) 0.0242(19) Uani 1 1 d . . . . .
H10A H -0.215468 0.722406 1.119140 0.029 Uiso 1 1 calc R . . . .
H10B H -0.126688 0.765840 1.153235 0.029 Uiso 1 1 calc R . . . .
C75 C 0.3635(6) 0.4180(5) 0.6803(6) 0.0222(18) Uani 1 1 d . . . . .
H75 H 0.347421 0.388737 0.630505 0.027 Uiso 1 1 calc R . . . .
C96 C -0.1788(6) 0.7132(5) 0.9425(6) 0.0201(17) Uani 1 1 d . . . . .
H96 H -0.226069 0.677431 0.958439 0.024 Uiso 1 1 calc R . . . .
C79 C 0.4537(6) 0.5607(5) 1.1324(6) 0.0216(18) Uani 1 1 d . . . . .
H79 H 0.461639 0.509935 1.149072 0.026 Uiso 1 1 calc R . . . .
C99 C -0.2158(7) 0.8254(5) 1.0732(7) 0.029(2) Uani 1 1 d . . . . .
H99A H -0.168828 0.861114 1.059189 0.035 Uiso 1 1 calc R . . . .
H99B H -0.251598 0.843478 1.123557 0.035 Uiso 1 1 calc R . . . .
C70 C 0.3985(6) 0.3887(5) 0.7600(6) 0.0210(17) Uani 1 1 d . . . . .
C27 C 0.7906(6) 0.3249(5) 1.0033(6) 0.0210(18) Uani 1 1 d . . . . .
H27 H 0.788006 0.368703 1.040321 0.025 Uiso 1 1 calc R . . . .
C38 C 0.5893(6) 0.4885(5) 0.6225(6) 0.0215(18) Uani 1 1 d . . . . .
C53 C -0.0942(6) 0.5025(5) 0.6517(6) 0.0239(19) Uani 1 1 d . . . . .
C74 C 0.3524(6) 0.4907(5) 0.6750(6) 0.0198(17) Uani 1 1 d . . . . .
C89 C 0.0595(6) 0.5929(5) 1.0986(6) 0.0210(18) Uani 1 1 d . . . . .
C83 C 0.6070(6) 0.5640(5) 1.0590(7) 0.027(2) Uani 1 1 d . . . . .
H83A H 0.619693 0.513852 1.072987 0.032 Uiso 1 1 calc R . . . .
H83B H 0.638051 0.575910 1.003029 0.032 Uiso 1 1 calc R . . . .
C40 C 0.6380(6) 0.4375(5) 0.7641(6) 0.0206(18) Uani 1 1 d . . . . .
C97 C -0.2266(6) 0.7823(5) 0.9145(7) 0.0230(18) Uani 1 1 d . . . . .
H97A H -0.179933 0.816477 0.894868 0.028 Uiso 1 1 calc R . . . .
H97B H -0.269494 0.773148 0.862968 0.028 Uiso 1 1 calc R . . . .
C37 C 0.5892(6) 0.5550(5) 0.6614(6) 0.0237(19) Uani 1 1 d . . . . .
H37 H 0.572686 0.595361 0.626761 0.028 Uiso 1 1 calc R . . . .
C56 C -0.0283(6) 0.6286(5) 0.7202(6) 0.0221(18) Uani 1 1 d . . . . .
H56 H -0.005377 0.672002 0.743608 0.026 Uiso 1 1 calc R . . . .
C59 C 0.0881(6) 0.6363(5) 0.6049(6) 0.0257(19) Uani 1 1 d . . . . .
H59 H 0.109868 0.678509 0.632578 0.031 Uiso 1 1 calc R . . . .
C85 C 0.3028(6) 0.5245(5) 1.1321(6) 0.0216(18) Uani 1 1 d . . . . .
H85 H 0.329329 0.479588 1.144350 0.026 Uiso 1 1 calc R . . . .
C95 C -0.1142(6) 0.7265(5) 1.0237(6) 0.0210(18) Uani 1 1 d . . . . .
H95 H -0.064703 0.760100 1.007168 0.025 Uiso 1 1 calc R . . . .
C21 C 0.9744(6) 0.4089(5) 0.8716(6) 0.0187(16) Uani 1 1 d . . . . .
C58 C -0.1336(6) 0.5315(5) 0.7265(6) 0.0233(18) Uani 1 1 d . . . . .
H58 H -0.182691 0.507836 0.754025 0.028 Uiso 1 1 calc R . . . .
C88 C 0.0102(6) 0.5314(5) 1.1158(6) 0.0198(17) Uani 1 1 d . . . . .
H88 H -0.054998 0.531721 1.111762 0.024 Uiso 1 1 calc R . . . .
C12 C 1.2529(7) 0.2359(5) 0.5786(6) 0.0251(19) Uani 1 1 d . . . . .
H12A H 1.305827 0.268334 0.574471 0.030 Uiso 1 1 calc R . . . .
H12B H 1.251802 0.217775 0.640711 0.030 Uiso 1 1 calc R . . . .
C5 C 0.9062(6) 0.4010(5) 0.3856(6) 0.0235(19) Uani 1 1 d . . . . .
H5 H 0.905006 0.352917 0.403319 0.028 Uiso 1 1 calc R . . . .
C78 C 0.5027(6) 0.5746(5) 1.0449(6) 0.0204(17) Uani 1 1 d . . . . .
H78 H 0.489734 0.623744 1.023725 0.024 Uiso 1 1 calc R . . . .
C29 C 0.6212(7) 0.3028(5) 1.0170(6) 0.027(2) Uani 1 1 d . . . . .
H29A H 0.563492 0.292862 0.982421 0.032 Uiso 1 1 calc R . . . .
H29B H 0.611842 0.346042 1.052706 0.032 Uiso 1 1 calc R . . . .
C11 C 1.1631(6) 0.2766(5) 0.5565(6) 0.0205(18) Uani 1 1 d . . . . .
H11 H 1.109908 0.243612 0.561156 0.025 Uiso 1 1 calc R . . . .
C41 C 0.6368(6) 0.5045(5) 0.8038(6) 0.0208(18) Uani 1 1 d . . . . .
H41 H 0.651828 0.510133 0.865867 0.025 Uiso 1 1 calc R . . . .
C14 C 1.2633(7) 0.2003(6) 0.4174(7) 0.031(2) Uani 1 1 d . . . . .
H14A H 1.265084 0.159353 0.376311 0.037 Uiso 1 1 calc R . . . .
H14B H 1.318877 0.229105 0.408115 0.037 Uiso 1 1 calc R . . . .
C32 C 0.8109(6) 0.2623(5) 1.0647(6) 0.0220(18) Uani 1 1 d . . . . .
H32A H 0.869733 0.270258 1.098277 0.026 Uiso 1 1 calc R . . . .
H32B H 0.817057 0.219074 1.028296 0.026 Uiso 1 1 calc R . . . .
C81 C 0.5973(7) 0.5962(6) 1.2223(7) 0.029(2) Uani 1 1 d . . . . .
H81A H 0.621142 0.628544 1.269617 0.034 Uiso 1 1 calc R . . . .
H81B H 0.609879 0.547206 1.242199 0.034 Uiso 1 1 calc R . . . .
C2 C 0.9098(7) 0.5398(5) 0.3315(6) 0.0228(18) Uani 1 1 d . . . . .
C51 C 0.7373(6) 0.3958(5) 0.3613(6) 0.0229(18) Uani 1 1 d . . . . .
H51 H 0.737851 0.347819 0.379787 0.027 Uiso 1 1 calc R . . . .
C45 C 0.5790(6) 0.3811(5) 0.3424(6) 0.0212(17) Uani 1 1 d . . . . .
H45 H 0.594384 0.333861 0.368630 0.025 Uiso 1 1 calc R . . . .
C22 C 0.9942(6) 0.3646(5) 0.8001(6) 0.0187(17) Uani 1 1 d . . . . .
H22 H 0.958792 0.323102 0.790002 0.022 Uiso 1 1 calc R . . . .
C72 C 0.4077(6) 0.5029(5) 0.8287(6) 0.0203(17) Uani 1 1 d . . . . .
C42 C 0.5575(6) 0.4809(5) 0.5277(6) 0.0229(18) Uani 1 1 d . . . . .
H42 H 0.545901 0.521919 0.492659 0.027 Uiso 1 1 calc R . . . .
C54 C -0.0229(7) 0.5350(6) 0.6104(6) 0.026(2) Uani 1 1 d . . . . .
H54 H 0.003086 0.514527 0.558970 0.031 Uiso 1 1 calc R . . . .
C36 C 0.6137(6) 0.5615(5) 0.7520(6) 0.0215(18) Uani 1 1 d . . . . .
C82 C 0.6458(7) 0.6104(5) 1.1357(7) 0.029(2) Uani 1 1 d . . . . .
H82A H 0.712209 0.600818 1.144843 0.034 Uiso 1 1 calc R . . . .
H82B H 0.638283 0.660642 1.119293 0.034 Uiso 1 1 calc R . . . .
C46 C 0.5398(7) 0.3723(5) 0.2466(6) 0.026(2) Uani 1 1 d . . . . .
H46A H 0.532511 0.419347 0.218553 0.031 Uiso 1 1 calc R . . . .
H46B H 0.583803 0.345051 0.211145 0.031 Uiso 1 1 calc R . . . .
C31 C 0.7342(7) 0.2525(5) 1.1304(7) 0.028(2) Uani 1 1 d . . . . .
H31A H 0.748122 0.211436 1.169485 0.034 Uiso 1 1 calc R . . . .
H31B H 0.730128 0.294819 1.169003 0.034 Uiso 1 1 calc R . . . .
C80 C 0.4938(6) 0.6067(5) 1.2086(6) 0.0252(19) Uani 1 1 d . . . . .
H80A H 0.481241 0.656927 1.194806 0.030 Uiso 1 1 calc R . . . .
H80B H 0.463120 0.594985 1.264912 0.030 Uiso 1 1 calc R . . . .
C62 C 0.2847(7) 0.6138(5) 0.4877(7) 0.027(2) Uani 1 1 d . . . . .
H62 H 0.267541 0.572894 0.448331 0.033 Uiso 1 1 calc R . . . .
C7 C 0.8272(7) 0.5052(5) 0.3315(6) 0.0234(19) Uani 1 1 d . . . . .
H7 H 0.772245 0.528700 0.312859 0.028 Uiso 1 1 calc R . . . .
C6 C 0.8249(6) 0.4345(5) 0.3595(6) 0.0238(19) Uani 1 1 d . . . . .
C30 C 0.6431(8) 0.2410(6) 1.0803(7) 0.031(2) Uani 1 1 d . . . . .
H30A H 0.593658 0.236163 1.123802 0.038 Uiso 1 1 calc R . . . .
H30B H 0.645763 0.196734 1.045279 0.038 Uiso 1 1 calc R . . . .
C61 C 0.2003(7) 0.6598(5) 0.5020(7) 0.028(2) Uani 1 1 d . . . . .
H61 H 0.215941 0.697064 0.547410 0.034 Uiso 1 1 calc R . . . .
C49 C 0.4180(7) 0.3788(6) 0.3984(7) 0.032(2) Uani 1 1 d . . . . .
H49A H 0.427272 0.331432 0.425025 0.038 Uiso 1 1 calc R . . . .
H49B H 0.373609 0.404616 0.434967 0.038 Uiso 1 1 calc R . . . .
C73 C 0.3751(6) 0.5329(5) 0.7494(6) 0.0208(18) Uani 1 1 d . . . . .
H73 H 0.367972 0.582653 0.745437 0.025 Uiso 1 1 calc R . . . .
C47 C 0.4477(8) 0.3348(7) 0.2438(7) 0.038(3) Uani 1 1 d . . . . .
H47A H 0.456368 0.285508 0.264305 0.045 Uiso 1 1 calc R . . . .
H47B H 0.422967 0.333586 0.181247 0.045 Uiso 1 1 calc R . . . .
C3 C 0.9913(7) 0.5074(5) 0.3588(6) 0.0242(19) Uani 1 1 d . . . . .
H3 H 1.047567 0.532791 0.358931 0.029 Uiso 1 1 calc R . . . .
C48 C 0.3792(8) 0.3713(7) 0.3028(7) 0.038(3) Uani 1 1 d . . . . .
H48A H 0.321591 0.343638 0.303096 0.046 Uiso 1 1 calc R . . . .
H48B H 0.364560 0.418594 0.278051 0.046 Uiso 1 1 calc R . . . .
C64 C 0.3270(8) 0.6919(7) 0.3572(8) 0.042(3) Uani 1 1 d . . . . .
H64A H 0.311205 0.655110 0.312215 0.050 Uiso 1 1 calc R . . . .
H64B H 0.376655 0.721411 0.333353 0.050 Uiso 1 1 calc R . . . .
C63 C 0.3602(8) 0.6573(7) 0.4444(8) 0.038(3) Uani 1 1 d . . . . .
H63A H 0.381851 0.694251 0.486879 0.046 Uiso 1 1 calc R . . . .
H63B H 0.412931 0.626169 0.432262 0.046 Uiso 1 1 calc R . . . .
C66 C 0.1671(8) 0.6944(7) 0.4148(8) 0.038(3) Uani 1 1 d . . . . .
H66A H 0.114338 0.725523 0.426719 0.046 Uiso 1 1 calc R . . . .
H66B H 0.145879 0.657554 0.372002 0.046 Uiso 1 1 calc R . . . .
C65 C 0.2429(9) 0.7376(7) 0.3731(9) 0.044(3) Uani 1 1 d . . . . .
H65A H 0.260300 0.777142 0.413468 0.053 Uiso 1 1 calc R . . . .
H65B H 0.219853 0.757678 0.315407 0.053 Uiso 1 1 calc R . . . .

loop_
_atom_site_aniso_label
_atom_site_aniso_U_11
_atom_site_aniso_U_22
_atom_site_aniso_U_33
_atom_site_aniso_U_23
_atom_site_aniso_U_13
_atom_site_aniso_U_12
Br18 0.0236(4) 0.0273(5) 0.0282(5) -0.0071(4) 0.0065(3) -0.0068(4)
Br86 0.0295(5) 0.0213(4) 0.0236(4) -0.0004(3) 0.0024(3) -0.0059(4)
Br35 0.0343(5) 0.0221(5) 0.0268(5) -0.0026(4) 0.0020(4) -0.0008(4)
Br1 0.0382(5) 0.0227(5) 0.0288(5) 0.0013(4) 0.0092(4) 0.0032(4)
Br69 0.0434(6) 0.0173(4) 0.0318(5) -0.0008(4) -0.0063(4) 0.0016(4)
Br52 0.0290(5) 0.0392(6) 0.0248(5) -0.0095(4) 0.0035(4) -0.0045(4)
N9 0.020(4) 0.029(4) 0.016(4) -0.001(3) 0.001(3) 0.002(3)
N101 0.023(4) 0.024(4) 0.021(4) 0.003(3) 0.005(3) 0.003(3)
N26 0.024(4) 0.022(4) 0.016(3) 0.002(3) 0.007(3) 0.002(3)
N94 0.021(4) 0.021(4) 0.020(4) 0.001(3) 0.002(3) 0.003(3)
N50 0.023(4) 0.027(4) 0.017(3) 0.001(3) 0.003(3) 0.000(3)
N77 0.022(4) 0.020(4) 0.026(4) -0.004(3) 0.002(3) 0.001(3)
N43 0.025(4) 0.033(4) 0.015(3) 0.003(3) 0.001(3) -0.005(3)
N16 0.022(4) 0.020(4) 0.014(3) -0.001(3) 0.002(3) -0.002(3)
N67 0.027(4) 0.031(5) 0.026(4) 0.007(3) 0.008(3) 0.004(3)
N60 0.024(4) 0.031(4) 0.026(4) 0.008(3) 0.010(3) 0.000(3)
C102 0.022(4) 0.026(5) 0.020(4) 0.004(4) 0.006(3) 0.004(4)
N84 0.021(4) 0.021(4) 0.026(4) 0.001(3) 0.000(3) 0.004(3)
N33 0.023(4) 0.030(4) 0.018(4) -0.002(3) 0.005(3) 0.001(3)
C17 0.018(4) 0.023(4) 0.015(4) 0.000(3) -0.001(3) 0.003(3)
C8 0.021(4) 0.032(5) 0.014(4) -0.004(3) 0.004(3) -0.004(4)
C57 0.023(4) 0.027(5) 0.020(4) 0.003(4) 0.005(3) 0.004(4)
C28 0.028(5) 0.019(4) 0.017(4) -0.004(3) 0.006(3) -0.003(3)
C91 0.022(4) 0.021(4) 0.018(4) 0.002(3) 0.003(3) -0.001(3)
C24 0.020(4) 0.023(4) 0.017(4) 0.005(3) 0.004(3) 0.002(3)
C87 0.024(4) 0.019(4) 0.018(4) -0.005(3) 0.003(3) -0.006(3)
C90 0.018(4) 0.025(5) 0.021(4) 0.004(3) 0.001(3) 0.001(3)
C76 0.015(4) 0.019(4) 0.028(5) 0.000(3) 0.004(3) 0.002(3)
C93 0.022(4) 0.021(4) 0.024(4) 0.001(4) 0.007(3) 0.003(3)
C25 0.019(4) 0.022(4) 0.015(4) 0.000(3) 0.005(3) 0.001(3)
C68 0.020(4) 0.028(5) 0.019(4) 0.000(4) 0.007(3) 0.000(4)
C23 0.019(4) 0.019(4) 0.016(4) 0.001(3) 0.001(3) 0.001(3)
C19 0.025(4) 0.015(4) 0.023(4) 0.003(3) -0.002(3) -0.002(3)
C20 0.018(4) 0.021(4) 0.021(4) -0.002(3) 0.001(3) 0.003(3)
C44 0.026(5) 0.028(5) 0.018(4) 0.001(4) -0.001(3) -0.005(4)
C39 0.020(4) 0.027(5) 0.018(4) -0.003(3) 0.007(3) -0.006(3)
C4 0.029(5) 0.023(4) 0.015(4) -0.003(3) 0.001(3) 0.003(4)
C10 0.018(4) 0.027(5) 0.019(4) -0.005(4) 0.003(3) -0.003(3)
C92 0.025(4) 0.019(4) 0.020(4) 0.001(3) 0.003(3) 0.001(3)
C34 0.022(4) 0.022(5) 0.021(4) -0.002(3) 0.007(3) -0.002(3)
C71 0.021(4) 0.020(4) 0.022(4) 0.001(3) 0.000(3) -0.003(3)
C55 0.025(5) 0.028(5) 0.021(4) 0.011(4) 0.007(4) 0.006(4)
C98 0.019(4) 0.024(5) 0.039(6) 0.000(4) 0.001(4) 0.003(4)
C13 0.025(5) 0.028(5) 0.033(5) -0.004(4) 0.004(4) 0.003(4)
C15 0.027(5) 0.038(6) 0.017(4) -0.006(4) 0.004(4) -0.001(4)
C100 0.021(4) 0.026(5) 0.026(5) -0.005(4) 0.002(4) -0.005(4)
C75 0.019(4) 0.025(5) 0.022(4) -0.005(4) 0.003(3) -0.005(4)
C96 0.019(4) 0.021(4) 0.020(4) -0.001(3) 0.002(3) 0.000(3)
C79 0.020(4) 0.020(4) 0.025(4) 0.001(3) -0.001(3) 0.003(3)
C99 0.023(5) 0.027(5) 0.037(5) -0.010(4) 0.004(4) 0.002(4)
C70 0.020(4) 0.014(4) 0.030(5) 0.001(4) 0.006(3) -0.001(3)
C27 0.029(5) 0.020(4) 0.015(4) -0.004(3) 0.009(3) -0.004(4)
C38 0.017(4) 0.031(5) 0.016(4) -0.003(4) 0.005(3) -0.004(3)
C53 0.022(4) 0.029(5) 0.021(4) -0.003(4) -0.002(3) -0.002(4)
C74 0.016(4) 0.021(4) 0.023(4) 0.006(3) 0.006(3) 0.000(3)
C89 0.023(4) 0.024(5) 0.017(4) -0.001(3) 0.005(3) 0.000(3)
C83 0.020(4) 0.026(5) 0.034(5) -0.006(4) 0.001(4) 0.001(4)
C40 0.014(4) 0.030(5) 0.019(4) -0.003(3) 0.006(3) -0.004(3)
C97 0.022(4) 0.019(4) 0.028(5) 0.001(4) 0.001(4) 0.002(3)
C37 0.021(4) 0.027(5) 0.024(4) 0.002(4) 0.003(3) -0.002(4)
C56 0.026(4) 0.018(4) 0.023(4) 0.004(3) 0.006(3) 0.002(3)
C59 0.026(5) 0.026(5) 0.025(4) 0.006(4) 0.009(4) 0.002(4)
C85 0.023(4) 0.023(5) 0.018(4) 0.002(3) 0.001(3) 0.003(4)
C95 0.017(4) 0.020(4) 0.026(4) -0.001(3) 0.002(3) -0.001(3)
C21 0.018(4) 0.020(4) 0.018(4) 0.002(3) 0.004(3) 0.000(3)
C58 0.023(4) 0.030(5) 0.017(4) 0.004(4) 0.006(3) -0.002(4)
C88 0.020(4) 0.024(4) 0.016(4) -0.001(3) 0.006(3) 0.002(3)
C12 0.023(5) 0.029(5) 0.023(5) -0.001(4) 0.001(4) 0.002(4)
C5 0.026(5) 0.030(5) 0.016(4) 0.001(3) 0.003(3) 0.003(4)
C78 0.023(4) 0.015(4) 0.024(4) -0.002(3) 0.002(3) -0.001(3)
C29 0.026(5) 0.029(5) 0.025(5) -0.003(4) 0.007(4) -0.005(4)
C11 0.020(4) 0.024(5) 0.018(4) -0.001(3) 0.003(3) 0.000(3)
C41 0.016(4) 0.030(5) 0.017(4) -0.002(3) 0.005(3) -0.004(3)
C14 0.030(5) 0.036(6) 0.029(5) -0.014(4) 0.009(4) 0.000(4)
C32 0.024(5) 0.021(4) 0.021(4) 0.001(3) 0.007(4) 0.000(3)
C81 0.029(5) 0.030(5) 0.027(5) -0.002(4) -0.004(4) 0.002(4)
C2 0.035(5) 0.020(4) 0.014(4) 0.001(3) 0.004(3) 0.005(4)
C51 0.030(5) 0.022(5) 0.017(4) 0.004(3) 0.004(3) 0.003(4)
C45 0.022(4) 0.021(4) 0.020(4) 0.003(3) -0.003(3) -0.003(3)
C22 0.022(4) 0.017(4) 0.017(4) 0.003(3) 0.001(3) 0.001(3)
C72 0.018(4) 0.020(4) 0.023(4) 0.000(3) 0.007(3) -0.003(3)
C42 0.020(4) 0.030(5) 0.019(4) 0.002(4) 0.002(3) -0.003(4)
C54 0.027(5) 0.033(5) 0.017(4) 0.004(4) 0.005(4) 0.007(4)
C36 0.024(4) 0.016(4) 0.026(4) -0.008(3) 0.011(3) -0.005(3)
C82 0.026(5) 0.024(5) 0.035(5) -0.003(4) -0.002(4) -0.002(4)
C46 0.033(5) 0.025(5) 0.020(4) -0.002(4) -0.001(4) -0.002(4)
C31 0.042(6) 0.021(5) 0.023(5) 0.006(4) 0.014(4) 0.000(4)
C80 0.024(5) 0.029(5) 0.022(4) -0.002(4) 0.004(4) 0.003(4)
C62 0.029(5) 0.029(5) 0.024(5) 0.007(4) 0.011(4) 0.006(4)
C7 0.028(5) 0.027(5) 0.016(4) 0.001(4) 0.004(3) 0.007(4)
C6 0.023(4) 0.033(5) 0.015(4) -0.002(4) 0.004(3) 0.000(4)
C30 0.040(6) 0.026(5) 0.030(5) -0.001(4) 0.017(4) -0.006(4)
C61 0.031(5) 0.025(5) 0.029(5) 0.007(4) 0.012(4) 0.004(4)
C49 0.028(5) 0.044(6) 0.024(5) 0.004(4) 0.001(4) -0.010(5)
C73 0.018(4) 0.017(4) 0.028(5) 0.003(3) 0.007(3) 0.002(3)
C47 0.048(7) 0.043(7) 0.022(5) -0.003(5) -0.011(5) -0.015(5)
C3 0.024(5) 0.034(5) 0.016(4) -0.003(4) 0.001(3) -0.003(4)
C48 0.028(5) 0.058(8) 0.028(5) 0.001(5) -0.005(4) -0.013(5)
C64 0.042(6) 0.042(7) 0.043(6) 0.019(5) 0.021(5) 0.013(5)
C63 0.034(6) 0.043(6) 0.039(6) 0.017(5) 0.017(5) 0.006(5)
C66 0.032(5) 0.043(6) 0.041(6) 0.023(5) 0.015(5) 0.014(5)
C65 0.044(7) 0.043(7) 0.047(7) 0.027(6) 0.021(5) 0.013(5)

loop_
_atom_type_symbol
_atom_type_description
_atom_type_scat_dispersion_real
_atom_type_scat_dispersion_imag
_atom_type_scat_source
C C 0.0033 0.0016 'International Tables Vol C Tables 4.2.6.8 and 6.1.1.4'
H H 0.0000 0.0000 'International Tables Vol C Tables 4.2.6.8 and 6.1.1.4'
Br Br -0.2901 2.4595 'International Tables Vol C Tables 4.2.6.8 and 6.1.1.4'
N N 0.0061 0.0033 'International Tables Vol C Tables 4.2.6.8 and 6.1.1.4'

loop_
_exptl_crystal_face_index_h
_exptl_crystal_face_index_k
_exptl_crystal_face_index_l
_exptl_crystal_face_perp_dist
7 25 -1 0.1431
-10 11 17 0.1034
-9 -24 3 0.1460
8 -15 -16 0.1184
2 26 5 0.1603
15 -4 13 0.0471
-15 6 -13 0.0722

loop_
_geom_angle_atom_site_label_1
_geom_angle_atom_site_label_2
_geom_angle_atom_site_label_3
_geom_angle
_geom_angle_site_symmetry_1
_geom_angle_site_symmetry_3
_geom_angle_publ_flag
C8 N9 C10 118.2(8) . . ?
C102 N101 C96 116.8(8) . . ?
C25 N26 C27 116.6(7) . . ?
C93 N94 C95 116.1(8) . . ?
C51 N50 C45 117.8(8) . . ?
C76 N77 C78 117.7(8) . . ?
C42 N43 C44 117.4(8) . . ?
C17 N16 C11 116.1(8) . . ?
C68 N67 C62 118.4(9) . . ?
C59 N60 C61 116.2(9) . . ?
N101 C102 C57 122.4(9) . . ?
C85 N84 C79 115.8(8) . . ?
C34 N33 C28 118.3(8) . . ?
N16 C17 C23 124.7(8) . . ?
N9 C8 C4 121.1(8) . . ?
C56 C57 C102 121.6(9) . . ?
C58 C57 C102 119.5(9) . . ?
C58 C57 C56 118.8(9) . . ?
N33 C28 C27 108.0(7) . . ?
N33 C28 C29 108.7(8) . . ?
C29 C28 C27 110.7(7) . . ?
C90 C91 C92 118.7(8) . . ?
C90 C91 C85 123.2(8) . . ?
C92 C91 C85 118.1(8) . . ?
C19 C24 C23 118.4(8) . . ?
C92 C87 Br86 118.5(7) . . ?
C88 C87 Br86 120.4(7) . . ?
C88 C87 C92 121.1(8) . . ?
C91 C90 C89 120.8(9) . . ?
N77 C76 C72 122.8(8) . . ?
N94 C93 C89 120.5(9) . . ?
N26 C25 C21 122.9(8) . . ?
N67 C68 C74 123.0(9) . . ?
C24 C23 C17 121.8(8) . . ?
C22 C23 C17 118.3(8) . . ?
C22 C23 C24 119.9(8) . . ?
C24 C19 Br18 119.8(7) . . ?
C20 C19 Br18 117.8(7) . . ?
C20 C19 C24 122.4(8) . . ?
C19 C20 C21 119.3(8) . . ?
N43 C44 C45 108.5(8) . . ?
N43 C44 C49 108.4(8) . . ?
C45 C44 C49 111.1(8) . . ?
C38 C39 C40 119.5(9) . . ?
C5 C4 C8 120.8(8) . . ?
C3 C4 C8 119.6(9) . . ?
C3 C4 C5 119.5(9) . . ?
N9 C10 C15 107.2(7) . . ?
N9 C10 C11 109.1(7) . . ?
C11 C10 C15 109.8(8) . . ?
C87 C92 C91 120.2(8) . . ?
N33 C34 C40 121.7(9) . . ?
C70 C71 C72 118.7(8) . . ?
C56 C55 C59 118.3(9) . . ?
C56 C55 C54 119.8(9) . . ?
C54 C55 C59 121.9(9) . . ?
C99 C98 C97 110.1(8) . . ?
C14 C13 C12 110.8(8) . . ?
C14 C15 C10 112.7(8) . . ?
C99 C100 C95 110.9(8) . . ?
C74 C75 C70 118.8(8) . . ?
N101 C96 C97 108.2(7) . . ?
N101 C96 C95 110.4(7) . . ?
C95 C96 C97 109.6(7) . . ?
N84 C79 C78 110.6(7) . . ?
N84 C79 C80 108.5(7) . . ?
C78 C79 C80 110.9(8) . . ?
C100 C99 C98 111.1(8) . . ?
C71 C70 Br69 118.5(7) . . ?
C71 C70 C75 122.2(9) . . ?
C75 C70 Br69 119.3(7) . . ?
N26 C27 C28 108.6(7) . . ?
N26 C27 C32 110.3(7) . . ?
C32 C27 C28 111.0(8) . . ?
C39 C38 C42 120.6(8) . . ?
C37 C38 C39 120.4(8) . . ?
C37 C38 C42 118.9(9) . . ?
C58 C53 Br52 118.0(7) . . ?
C54 C53 Br52 120.5(7) . . ?
C54 C53 C58 121.6(9) . . ?
C75 C74 C68 119.1(9) . . ?
C75 C74 C73 119.9(8) . . ?
C73 C74 C68 120.9(8) . . ?
C90 C89 C93 119.6(8) . . ?
C90 C89 C88 119.3(9) . . ?
C88 C89 C93 121.1(8) . . ?
C82 C83 C78 111.4(8) . . ?
C39 C40 C34 119.8(8) . . ?
C39 C40 C41 120.2(9) . . ?
C41 C40 C34 120.0(8) . . ?
C98 C97 C96 111.7(8) . . ?
C38 C37 C36 118.8(9) . . ?
C55 C56 C57 120.6(9) . . ?
N60 C59 C55 123.1(10) . . ?
N84 C85 C91 124.1(8) . . ?
N94 C95 C100 109.6(8) . . ?
N94 C95 C96 107.8(7) . . ?
C96 C95 C100 109.7(7) . . ?
C20 C21 C25 118.7(8) . . ?
C22 C21 C25 122.1(8) . . ?
C22 C21 C20 119.2(8) . . ?
C53 C58 C57 120.2(9) . . ?
C87 C88 C89 119.9(8) . . ?
C13 C12 C11 110.7(8) . . ?
C6 C5 C4 120.7(9) . . ?
N77 C78 C79 109.1(7) . . ?
N77 C78 C83 107.7(7) . . ?
C79 C78 C83 110.3(8) . . ?
C28 C29 C30 111.6(8) . . ?
N16 C11 C10 111.0(7) . . ?
N16 C11 C12 109.0(7) . . ?
C10 C11 C12 109.7(7) . . ?
C36 C41 C40 118.9(8) . . ?
C13 C14 C15 111.5(8) . . ?
C27 C32 C31 110.6(8) . . ?
C82 C81 C80 110.4(8) . . ?
C7 C2 Br1 119.2(7) . . ?
C7 C2 C3 122.1(9) . . ?
C3 C2 Br1 118.7(8) . . ?
N50 C51 C6 122.1(9) . . ?
N50 C45 C44 108.9(7) . . ?
N50 C45 C46 108.3(7) . . ?
C44 C45 C46 109.9(7) . . ?
C23 C22 C21 120.7(8) . . ?
C71 C72 C76 120.1(8) . . ?
C73 C72 C76 119.9(8) . . ?
C73 C72 C71 119.8(9) . . ?
N43 C42 C38 121.3(9) . . ?
C53 C54 C55 119.0(9) . . ?
C37 C36 Br35 118.0(7) . . ?
C41 C36 Br35 119.8(7) . . ?
C41 C36 C37 122.1(8) . . ?
C81 C82 C83 111.3(8) . . ?
C47 C46 C45 112.2(8) . . ?
C30 C31 C32 110.4(8) . . ?
C81 C80 C79 112.0(8) . . ?
N67 C62 C61 108.8(8) . . ?
N67 C62 C63 108.7(9) . . ?
C61 C62 C63 110.1(8) . . ?
C2 C7 C6 119.1(9) . . ?
C5 C6 C51 119.9(9) . . ?
C5 C6 C7 119.4(9) . . ?
C7 C6 C51 120.7(9) . . ?
C31 C30 C29 110.7(8) . . ?
N60 C61 C62 108.6(8) . . ?
N60 C61 C66 108.8(9) . . ?
C66 C61 C62 111.2(8) . . ?
C48 C49 C44 110.8(8) . . ?
C72 C73 C74 120.5(8) . . ?
C46 C47 C48 111.6(9) . . ?
C2 C3 C4 119.1(9) . . ?
C47 C48 C49 110.7(9) . . ?
C63 C64 C65 110.2(10) . . ?
C64 C63 C62 112.3(10) . . ?
C61 C66 C65 111.5(10) . . ?
C66 C65 C64 110.8(10) . . ?

loop_
_geom_bond_atom_site_label_1
_geom_bond_atom_site_label_2
_geom_bond_distance
_geom_bond_site_symmetry_2
_geom_bond_publ_flag
Br18 C19 1.900(9) . ?
Br86 C87 1.889(9) . ?
Br35 C36 1.898(9) . ?
Br1 C2 1.896(9) . ?
Br69 C70 1.892(9) . ?
Br52 C53 1.899(10) . ?
N9 C8 1.266(13) . ?
N9 C10 1.449(12) . ?
N101 C102 1.260(13) . ?
N101 C96 1.452(11) . ?
N26 C25 1.273(12) . ?
N26 C27 1.466(11) . ?
N94 C93 1.267(12) . ?
N94 C95 1.468(12) . ?
N50 C51 1.262(12) . ?
N50 C45 1.459(12) . ?
N77 C76 1.264(12) . ?
N77 C78 1.458(12) . ?
N43 C44 1.464(11) . ?
N43 C42 1.266(13) . ?
N16 C17 1.257(11) . ?
N16 C11 1.468(11) . ?
N67 C68 1.269(13) . ?
N67 C62 1.463(13) . ?
N60 C59 1.263(12) . ?
N60 C61 1.471(12) . ?
C102 C57 1.478(13) . ?
N84 C79 1.455(11) . ?
N84 C85 1.262(13) . ?
N33 C28 1.458(12) . ?
N33 C34 1.264(12) . ?
C17 C23 1.482(12) . ?
C8 C4 1.478(13) . ?
C57 C56 1.400(13) . ?
C57 C58 1.389(14) . ?
C28 C27 1.534(13) . ?
C28 C29 1.527(12) . ?
C91 C90 1.391(13) . ?
C91 C92 1.402(13) . ?
C91 C85 1.473(13) . ?
C24 C23 1.407(13) . ?
C24 C19 1.382(13) . ?
C87 C92 1.379(13) . ?
C87 C88 1.371(13) . ?
C90 C89 1.395(13) . ?
C76 C72 1.472(13) . ?
C93 C89 1.488(13) . ?
C25 C21 1.470(11) . ?
C68 C74 1.478(13) . ?
C23 C22 1.391(12) . ?
C19 C20 1.378(13) . ?
C20 C21 1.404(13) . ?
C44 C45 1.526(13) . ?
C44 C49 1.526(13) . ?
C39 C38 1.394(14) . ?
C39 C40 1.395(13) . ?
C4 C5 1.397(13) . ?
C4 C3 1.392(14) . ?
C10 C15 1.538(13) . ?
C10 C11 1.523(12) . ?
C34 C40 1.469(13) . ?
C71 C70 1.375(13) . ?
C71 C72 1.412(13) . ?
C55 C56 1.393(13) . ?
C55 C59 1.472(13) . ?
C55 C54 1.403(15) . ?
C98 C99 1.524(15) . ?
C98 C97 1.532(14) . ?
C13 C12 1.532(14) . ?
C13 C14 1.516(15) . ?
C15 C14 1.533(15) . ?
C100 C99 1.519(14) . ?
C100 C95 1.536(13) . ?
C75 C70 1.394(13) . ?
C75 C74 1.391(14) . ?
C96 C97 1.537(12) . ?
C96 C95 1.530(13) . ?
C79 C78 1.532(12) . ?
C79 C80 1.535(13) . ?
C27 C32 1.522(13) . ?
C38 C37 1.388(14) . ?
C38 C42 1.480(12) . ?
C53 C58 1.385(13) . ?
C53 C54 1.373(14) . ?
C74 C73 1.400(14) . ?
C89 C88 1.399(13) . ?
C83 C78 1.540(12) . ?
C83 C82 1.536(14) . ?
C40 C41 1.403(13) . ?
C37 C36 1.394(13) . ?
C21 C22 1.396(12) . ?
C12 C11 1.544(13) . ?
C5 C6 1.388(13) . ?
C29 C30 1.533(15) . ?
C41 C36 1.364(14) . ?
C32 C31 1.523(12) . ?
C81 C82 1.517(15) . ?
C81 C80 1.528(13) . ?
C2 C7 1.371(14) . ?
C2 C3 1.387(14) . ?
C51 C6 1.473(13) . ?
C45 C46 1.530(12) . ?
C72 C73 1.383(13) . ?
C46 C47 1.518(15) . ?
C31 C30 1.518(16) . ?
C62 C61 1.528(13) . ?
C62 C63 1.535(14) . ?
C7 C6 1.406(14) . ?
C61 C66 1.522(14) . ?
C49 C48 1.523(14) . ?
C47 C48 1.521(18) . ?
C64 C63 1.522(16) . ?
C64 C65 1.527(16) . ?
C66 C65 1.524(15) . ?

loop_
_exptl_oxdiff_crystal_face_indexfrac_h
_exptl_oxdiff_crystal_face_indexfrac_k
_exptl_oxdiff_crystal_face_indexfrac_l
_exptl_oxdiff_crystal_face_x
_exptl_oxdiff_crystal_face_y
_exptl_oxdiff_crystal_face_z
7.4634 24.9145 -0.6523 -0.2244 -0.2881 0.9309
-10.0884 10.6055 16.6665 0.5244 0.6723 0.5225
-9.1744 -23.6228 3.2983 0.3109 0.3989 -0.8627
7.9828 -15.1256 -15.5882 -0.4486 -0.5750 -0.6842
2.2278 25.7310 5.2303 0.0256 -0.0194 0.9995
15.4504 -4.4571 12.8699 -0.7835 0.6111 0.1130
-15.3989 5.5008 -12.6915 0.7864 -0.6133 -0.0732
